data_4334595
loop_
_publ_author_name
'Qiu-Lei Xu'
'Cheng-Cheng Wang'
'Tian-Yi Li'
'Ming-Yu Teng'
'Song Zhang'
'Yi-Ming Jing'
'Xu Yang'
'Wei-Nan Li'
'Chen Lin'
'You-Xuan Zheng'
'Jing-Lin Zuo'
'Xiao-Zeng You'

_publ_section_title
;
 Syntheses, Photoluminescence, and Electroluminescence of a Series of
 Iridium Complexes with Trifluoromethyl-Substituted 2-Phenylpyridine as
 the Main Ligands and Tetraphenylimidodiphosphinate as the Ancillary
 Ligand
;
_journal_name_full 'Inorganic Chemistry'
_journal_page_first 4916
_journal_page_last 4925
_journal_paper_doi 10.1021/ic302510p
_journal_volume 52
_journal_year 2013
_chemical_formula_moiety '6(C48 H34 F6 Ir N3 O2 P2), H2 O '
_chemical_formula_sum 'C288 H206 F36 Ir6 N18 O13 P12'
_chemical_formula_weight 6335.55
_chemical_name_systematic
; 
 ? 
;
_space_group_IT_number 15
_symmetry_cell_setting monoclinic
_symmetry_space_group_name_Hall '-C 2yc'
_symmetry_space_group_name_H-M 'C 1 2/c 1'
_atom_sites_solution_hydrogens geom
_atom_sites_solution_primary direct
_atom_sites_solution_secondary difmap
_audit_creation_method SHELXL-97
_cell_angle_alpha 90.00
_cell_angle_beta 113.056(2)
_cell_angle_gamma 90.00
_cell_formula_units_Z 2
_cell_length_a 41.6691(12)
_cell_length_b 15.2305(7)
_cell_length_c 23.3920(10)
_cell_measurement_temperature 291(2)
_cell_volume 13659.7(10)
_computing_cell_refinement 'Bruker SMART'
_computing_data_collection 'Bruker SMART'
_computing_data_reduction 'Bruker SAINT'
_computing_molecular_graphics 'Bruker SHELXTL'
_computing_publication_material 'Bruker SHELXTL'
_computing_structure_refinement 'SHELXL-97 (Sheldrick, 1997)'
_computing_structure_solution 'SHELXS-97 (Sheldrick, 1990)'
_diffrn_ambient_temperature 291(2)
_diffrn_measured_fraction_theta_full 0.999
_diffrn_measured_fraction_theta_max 0.999
_diffrn_radiation_monochromator graphite
_diffrn_radiation_source 'fine-focus sealed tube'
_diffrn_radiation_type MoK\a
_diffrn_radiation_wavelength 0.71073
_diffrn_reflns_av_R_equivalents 0.0569
_diffrn_reflns_av_sigmaI/netI 0.0701
_diffrn_reflns_limit_h_max 49
_diffrn_reflns_limit_h_min -51
_diffrn_reflns_limit_k_max 18
_diffrn_reflns_limit_k_min -18
_diffrn_reflns_limit_l_max 28
_diffrn_reflns_limit_l_min -28
_diffrn_reflns_number 41301
_diffrn_reflns_theta_full 26.00
_diffrn_reflns_theta_max 26.00
_diffrn_reflns_theta_min 1.44
_exptl_absorpt_coefficient_mu 3.069
_exptl_absorpt_correction_T_max 0.6733
_exptl_absorpt_correction_T_min 0.5789
_exptl_absorpt_correction_type multi-scan
_exptl_absorpt_process_details 'SADABS; Bruker, 2000'
_exptl_crystal_colour yellow
_exptl_crystal_density_diffrn 1.540
_exptl_crystal_description block
_exptl_crystal_F_000 6260
_exptl_crystal_size_max 0.20
_exptl_crystal_size_mid 0.16
_exptl_crystal_size_min 0.14
_refine_diff_density_max 1.036
_refine_diff_density_min -1.493
_refine_diff_density_rms 0.103
_refine_ls_extinction_method none
_refine_ls_goodness_of_fit_ref 1.018
_refine_ls_hydrogen_treatment constr
_refine_ls_matrix_type fullcycle
_refine_ls_number_parameters 848
_refine_ls_number_reflns 13432
_refine_ls_number_restraints 0
_refine_ls_restrained_S_all 1.018
_refine_ls_R_factor_all 0.0693
_refine_ls_R_factor_gt 0.0478
_refine_ls_shift/su_max 0.000
_refine_ls_shift/su_mean 0.000
_refine_ls_structure_factor_coef Fsqd
_refine_ls_weighting_details 'calc w=1/[\s^2^(Fo^2^)+(0.0500P)^2^+1.9900P] where P=(Fo^2^+2Fc^2^)/3'
_refine_ls_weighting_scheme calc
_refine_ls_wR_factor_gt 0.0998
_refine_ls_wR_factor_ref 0.1049
_reflns_number_gt 9438
_reflns_number_total 13432
_reflns_threshold_expression >2sigma(I)
_cod_data_source_file ic302510p_si_004.cif
_cod_data_source_block 3
_cod_original_cell_volume 13659.7(9)
_cod_database_code 4334595

loop_
_symmetry_equiv_pos_as_xyz
'x, y, z'
'-x, y, -z+1/2'
'x+1/2, y+1/2, z'
'-x+1/2, y+1/2, -z+1/2'
'-x, -y, -z'
'x, -y, z-1/2'
'-x+1/2, -y+1/2, -z'
'x+1/2, -y+1/2, z-1/2'

loop_
_atom_site_label
_atom_site_type_symbol
_atom_site_fract_x
_atom_site_fract_y
_atom_site_fract_z
_atom_site_U_iso_or_equiv
_atom_site_adp_type
_atom_site_occupancy
_atom_site_symmetry_multiplicity
_atom_site_calc_flag
_atom_site_refinement_flags
C1 C 0.35878(14) 0.5541(4) 0.1612(3) 0.0467(12) Uani 1 1 d .
C2 C 0.35753(14) 0.4656(3) 0.1747(2) 0.0454(12) Uani 1 1 d .
H2 H 0.3620 0.4480 0.2151 0.055 Uiso 1 1 calc R
C3 C 0.34959(15) 0.4034(4) 0.1276(3) 0.0546(14) Uani 1 1 d .
H3 H 0.3488 0.3442 0.1367 0.066 Uiso 1 1 calc R
C4 C 0.34290(16) 0.4297(4) 0.0671(3) 0.0569(15) Uani 1 1 d .
H4 H 0.3376 0.3881 0.0357 0.068 Uiso 1 1 calc R
C5 C 0.34414(15) 0.5182(4) 0.0537(3) 0.0568(15) Uani 1 1 d .
H5 H 0.3397 0.5358 0.0132 0.068 Uiso 1 1 calc R
C6 C 0.35208(15) 0.5804(4) 0.1007(3) 0.0532(14) Uani 1 1 d .
H6 H 0.3529 0.6396 0.0917 0.064 Uiso 1 1 calc R
C7 C 0.41344(15) 0.6499(4) 0.2489(3) 0.0539(14) Uani 1 1 d .
C8 C 0.43773(14) 0.5866(4) 0.2802(3) 0.0481(13) Uani 1 1 d .
H8 H 0.4304 0.5319 0.2881 0.058 Uiso 1 1 calc R
C9 C 0.47287(14) 0.6047(4) 0.2995(3) 0.0486(14) Uani 1 1 d .
H9 H 0.4891 0.5619 0.3205 0.058 Uiso 1 1 calc R
C10 C 0.48432(15) 0.6868(4) 0.2880(3) 0.0566(15) Uani 1 1 d .
H10 H 0.5080 0.6993 0.3026 0.068 Uiso 1 1 calc R
C11 C 0.46099(16) 0.7467(4) 0.2559(2) 0.0543(14) Uani 1 1 d .
H11 H 0.4688 0.8002 0.2471 0.065 Uiso 1 1 calc R
C12 C 0.42505(15) 0.7319(4) 0.2350(3) 0.0467(12) Uani 1 1 d .
H12 H 0.4092 0.7747 0.2125 0.056 Uiso 1 1 calc R
C13 C 0.29043(14) 0.8200(3) 0.1381(2) 0.0425(12) Uani 1 1 d .
C14 C 0.29555(16) 0.8063(4) 0.0835(2) 0.0514(14) Uani 1 1 d .
H14 H 0.3142 0.7724 0.0840 0.062 Uiso 1 1 calc R
C15 C 0.27279(15) 0.8435(4) 0.0282(3) 0.0506(13) Uani 1 1 d .
H15 H 0.2762 0.8343 -0.0084 0.061 Uiso 1 1 calc R
C16 C 0.24490(15) 0.8942(4) 0.0274(3) 0.0528(14) Uani 1 1 d .
H16 H 0.2297 0.9190 -0.0096 0.063 Uiso 1 1 calc R
C17 C 0.23978(15) 0.9078(4) 0.0820(3) 0.0514(14) Uani 1 1 d .
H17 H 0.2211 0.9418 0.0815 0.062 Uiso 1 1 calc R
C18 C 0.26255(14) 0.8707(4) 0.1373(3) 0.0500(13) Uani 1 1 d .
H18 H 0.2591 0.8798 0.1738 0.060 Uiso 1 1 calc R
C19 C 0.33886(14) 0.8617(4) 0.2584(3) 0.0488(13) Uani 1 1 d .
C20 C 0.36434(15) 0.9121(3) 0.2496(3) 0.0457(12) Uani 1 1 d .
H20 H 0.3713 0.8987 0.2174 0.055 Uiso 1 1 calc R
C21 C 0.37953(15) 0.9830(4) 0.2891(2) 0.0486(13) Uani 1 1 d .
H21 H 0.3977 1.0139 0.2850 0.058 Uiso 1 1 calc R
C22 C 0.36761(14) 1.0070(4) 0.3341(3) 0.0523(14) Uani 1 1 d .
H22 H 0.3771 1.0561 0.3584 0.063 Uiso 1 1 calc R
C23 C 0.34191(15) 0.9597(4) 0.3438(3) 0.0499(13) Uani 1 1 d .
H23 H 0.3345 0.9757 0.3750 0.060 Uiso 1 1 calc R
C24 C 0.32710(16) 0.8865(4) 0.3052(3) 0.0542(14) Uani 1 1 d .
H24 H 0.3095 0.8544 0.3106 0.065 Uiso 1 1 calc R
C25 C 0.26577(13) 0.5550(3) 0.1622(2) 0.0433(12) Uani 1 1 d .
H25 H 0.2663 0.6150 0.1552 0.052 Uiso 1 1 calc R
C26 C 0.24584(16) 0.4996(4) 0.1138(3) 0.0529(14) Uani 1 1 d .
H26 H 0.2330 0.5231 0.0748 0.064 Uiso 1 1 calc R
C27 C 0.24500(13) 0.4115(3) 0.1232(2) 0.0434(12) Uani 1 1 d .
H27 H 0.2320 0.3741 0.0910 0.052 Uiso 1 1 calc R
C28 C 0.26420(15) 0.3792(4) 0.1823(3) 0.0458(12) Uani 1 1 d .
H28 H 0.2638 0.3193 0.1897 0.055 Uiso 1 1 calc R
C29 C 0.28321(13) 0.4322(3) 0.2289(2) 0.0404(11) Uani 1 1 d .
C30 C 0.30497(14) 0.4099(3) 0.2936(2) 0.0406(11) Uani 1 1 d .
C31 C 0.30875(14) 0.3232(3) 0.3141(2) 0.0434(12) Uani 1 1 d .
H31 H 0.2972 0.2777 0.2874 0.052 Uiso 1 1 calc R
C32 C 0.33000(15) 0.3068(4) 0.3750(3) 0.0513(13) Uani 1 1 d .
C33 C 0.34878(15) 0.3715(4) 0.4136(3) 0.0533(14) Uani 1 1 d .
H33 H 0.3638 0.3578 0.4539 0.064 Uiso 1 1 calc R
C34 C 0.34584(15) 0.4570(4) 0.3936(2) 0.0474(12) Uani 1 1 d .
H34 H 0.3589 0.5005 0.4206 0.057 Uiso 1 1 calc R
C35 C 0.32336(14) 0.4795(3) 0.3329(2) 0.0402(11) Uani 1 1 d .
C36 C 0.33191(15) 0.2172(4) 0.3990(3) 0.0555(15) Uani 1 1 d .
C37 C 0.27426(14) 0.6169(3) 0.3208(2) 0.0450(12) Uani 1 1 d .
C38 C 0.23937(13) 0.5869(3) 0.2923(2) 0.0421(12) Uani 1 1 d .
H38 H 0.2317 0.5590 0.2538 0.051 Uiso 1 1 calc R
C39 C 0.21643(15) 0.5994(3) 0.3221(2) 0.0467(12) Uani 1 1 d .
H39 H 0.1936 0.5793 0.3036 0.056 Uiso 1 1 calc R
C40 C 0.22768(14) 0.6419(4) 0.3795(2) 0.0448(12) Uani 1 1 d .
C41 C 0.26019(14) 0.6724(3) 0.4061(2) 0.0429(12) Uani 1 1 d .
H41 H 0.2671 0.7021 0.4438 0.051 Uiso 1 1 calc R
C42 C 0.28461(14) 0.6600(3) 0.3774(2) 0.0457(12) Uani 1 1 d .
C43 C 0.31986(14) 0.6912(4) 0.4029(2) 0.0445(12) Uani 1 1 d .
C44 C 0.33538(15) 0.7419(4) 0.4566(3) 0.0510(13) Uani 1 1 d .
H44 H 0.3218 0.7619 0.4774 0.061 Uiso 1 1 calc R
C45 C 0.36970(15) 0.7624(4) 0.4789(3) 0.0534(14) Uani 1 1 d .
H45 H 0.3801 0.7931 0.5161 0.064 Uiso 1 1 calc R
C46 C 0.38879(15) 0.7372(4) 0.4459(2) 0.0487(13) Uani 1 1 d .
H46 H 0.4122 0.7525 0.4595 0.058 Uiso 1 1 calc R
C47 C 0.37299(17) 0.6886(4) 0.3919(3) 0.0614(16) Uani 1 1 d .
H47 H 0.3860 0.6711 0.3694 0.074 Uiso 1 1 calc R
C48 C 0.20220(15) 0.6469(4) 0.4096(2) 0.0467(12) Uani 1 1 d .
C49 C 0.44297(16) 0.0047(4) 0.1353(3) 0.0543(15) Uani 1 1 d .
C50 C 0.41377(17) 0.0470(4) 0.0950(3) 0.0611(16) Uani 1 1 d .
H50 H 0.4138 0.1080 0.0928 0.073 Uiso 1 1 calc R
C51 C 0.38444(16) 0.0019(4) 0.0579(3) 0.0568(15) Uani 1 1 d .
H51 H 0.3652 0.0323 0.0307 0.068 Uiso 1 1 calc R
C52 C 0.38348(18) -0.0867(5) 0.0610(3) 0.0648(17) Uani 1 1 d .
H52 H 0.3634 -0.1172 0.0365 0.078 Uiso 1 1 calc R
C53 C 0.41342(18) -0.1333(4) 0.1020(3) 0.0616(16) Uani 1 1 d .
H53 H 0.4131 -0.1942 0.1037 0.074 Uiso 1 1 calc R
C54 C 0.44278(17) -0.0877(4) 0.1389(3) 0.0587(15) Uani 1 1 d .
H54 H 0.4623 -0.1176 0.1660 0.070 Uiso 1 1 calc R
C55 C 0.50628(16) 0.0625(4) 0.1353(3) 0.0553(14) Uani 1 1 d .
C56 C 0.52491(16) -0.0143(5) 0.1341(3) 0.0661(18) Uani 1 1 d .
H56 H 0.5246 -0.0632 0.1578 0.079 Uiso 1 1 calc R
C57 C 0.54374(17) -0.0148(4) 0.0965(3) 0.0583(15) Uani 1 1 d .
H57 H 0.5562 -0.0647 0.0945 0.070 Uiso 1 1 calc R
C58 C 0.54407(16) 0.0592(4) 0.0616(3) 0.0565(14) Uani 1 1 d .
H58 H 0.5569 0.0576 0.0369 0.068 Uiso 1 1 calc R
C59 C 0.52582(15) 0.1352(4) 0.0625(3) 0.0582(16) Uani 1 1 d .
H59 H 0.5263 0.1842 0.0392 0.070 Uiso 1 1 calc R
C60 C 0.50647(16) 0.1348(4) 0.1005(3) 0.0595(16) Uani 1 1 d .
H60 H 0.4937 0.1842 0.1019 0.071 Uiso 1 1 calc R
C61 C 0.57167(15) 0.2289(4) 0.2512(3) 0.0526(13) Uani 1 1 d .
H61 H 0.5738 0.1922 0.2843 0.063 Uiso 1 1 calc R
C62 C 0.59950(16) 0.2391(4) 0.2308(3) 0.0541(14) Uani 1 1 d .
H62 H 0.6202 0.2084 0.2504 0.065 Uiso 1 1 calc R
C63 C 0.59575(15) 0.2933(4) 0.1829(3) 0.0501(13) Uani 1 1 d .
H63 H 0.6142 0.2989 0.1701 0.060 Uiso 1 1 calc R
C64 C 0.56543(14) 0.3409(4) 0.1519(3) 0.0539(14) Uani 1 1 d .
H64 H 0.5636 0.3787 0.1196 0.065 Uiso 1 1 calc R
C65 C 0.53728(15) 0.3304(4) 0.1710(3) 0.0494(13) Uani 1 1 d .
C66 C 0.50508(15) 0.3652(4) 0.1481(3) 0.0502(13) Uani 1 1 d .
C67 C 0.49348(16) 0.4183(4) 0.0956(3) 0.0586(15) Uani 1 1 d .
H67 H 0.5070 0.4264 0.0725 0.070 Uiso 1 1 calc R
C68 C 0.46062(14) 0.4596(4) 0.0779(3) 0.0555(15) Uani 1 1 d .
C69 C 0.43972(15) 0.4436(4) 0.1104(2) 0.0484(13) Uani 1 1 d .
H69 H 0.4186 0.4730 0.0997 0.058 Uiso 1 1 calc R
C70 C 0.45040(15) 0.3827(4) 0.1599(3) 0.0526(14) Uani 1 1 d .
H70 H 0.4354 0.3666 0.1789 0.063 Uiso 1 1 calc R
C71 C 0.48410(14) 0.3469(3) 0.1800(2) 0.0449(12) Uani 1 1 d .
C72 C 0.44989(15) 0.5260(3) 0.0280(3) 0.0516(14) Uani 1 1 d .
F1 F 0.36313(8) 0.1846(2) 0.42109(15) 0.0562(8) Uani 1 1 d .
F2 F 0.31340(9) 0.1578(2) 0.36293(15) 0.0572(8) Uani 1 1 d .
F3 F 0.32472(9) 0.2134(2) 0.45024(15) 0.0568(8) Uani 1 1 d .
F4 F 0.17119(8) 0.6554(2) 0.36828(13) 0.0522(8) Uani 1 1 d .
F5 F 0.20730(9) 0.5959(2) 0.45507(14) 0.0538(8) Uani 1 1 d .
F6 F 0.20641(9) 0.7239(2) 0.44066(15) 0.0569(8) Uani 1 1 d .
F7 F 0.43399(10) 0.4929(2) -0.02446(16) 0.0656(9) Uani 1 1 d .
F8 F 0.43024(9) 0.5946(2) 0.03473(17) 0.0598(9) Uani 1 1 d .
F9 F 0.47418(8) 0.5733(2) 0.02287(14) 0.0537(8) Uani 1 1 d .
Ir1 Ir 0.312818(6) 0.597317(14) 0.292210(9) 0.04400(7) Uani 1 1 d .
Ir2 Ir 0.5000 0.26172(2) 0.2500 0.04732(9) Uani 1 2 d S
N1 N 0.34896(12) 0.7205(3) 0.1955(2) 0.0442(10) Uani 1 1 d .
N2 N 0.28379(11) 0.5227(3) 0.21746(19) 0.0416(9) Uani 1 1 d .
N3 N 0.33900(12) 0.6664(3) 0.3715(2) 0.0450(10) Uani 1 1 d .
N4 N 0.54090(12) 0.2764(3) 0.2196(2) 0.0454(10) Uani 1 1 d .
N5 N 0.5000 0.0203(5) 0.2500 0.0552(17) Uani 1 2 d S
O1 O 0.35965(10) 0.5849(2) 0.27352(17) 0.0495(9) Uani 1 1 d .
O2 O 0.29943(9) 0.7201(2) 0.24000(16) 0.0437(8) Uani 1 1 d .
O3 O 0.47383(10) 0.1812(3) 0.18940(18) 0.0541(10) Uani 1 1 d .
O1W O 0.0110(4) 0.2501(10) 0.0713(6) 0.047(3) Uani 0.25 1 d P
H1X H 0.0313 0.2679 0.0765 0.056 Uiso 0.25 1 d PR
H1Y H 0.0042 0.2121 0.0423 0.056 Uiso 0.25 1 d PR
P1 P 0.36779(4) 0.63096(9) 0.22266(6) 0.0440(3) Uani 1 1 d .
P2 P 0.31994(4) 0.77071(9) 0.21011(6) 0.0440(3) Uani 1 1 d .
P3 P 0.48204(4) 0.06484(10) 0.18463(7) 0.0514(4) Uani 1 1 d .

loop_
_atom_site_aniso_label
_atom_site_aniso_U_11
_atom_site_aniso_U_22
_atom_site_aniso_U_33
_atom_site_aniso_U_23
_atom_site_aniso_U_13
_atom_site_aniso_U_12
C1 0.040(3) 0.041(3) 0.052(3) 0.003(2) 0.012(2) 0.006(2)
C2 0.051(3) 0.044(3) 0.042(3) -0.010(2) 0.020(2) 0.007(2)
C3 0.048(3) 0.062(4) 0.057(4) -0.009(3) 0.024(3) 0.005(3)
C4 0.058(3) 0.058(4) 0.053(3) -0.025(3) 0.020(3) -0.010(3)
C5 0.052(3) 0.075(4) 0.047(3) -0.008(3) 0.022(3) 0.010(3)
C6 0.048(3) 0.057(4) 0.054(3) 0.001(3) 0.020(3) 0.007(3)
C7 0.052(3) 0.055(3) 0.048(3) -0.005(3) 0.012(3) -0.011(3)
C8 0.041(3) 0.047(3) 0.047(3) -0.009(2) 0.008(2) 0.004(2)
C9 0.044(3) 0.062(4) 0.047(3) -0.032(3) 0.026(2) -0.006(2)
C10 0.043(3) 0.062(4) 0.054(3) -0.008(3) 0.007(3) -0.013(3)
C11 0.065(4) 0.065(4) 0.040(3) 0.009(3) 0.029(3) 0.002(3)
C12 0.052(3) 0.044(3) 0.049(3) -0.002(2) 0.026(3) 0.003(2)
C13 0.043(3) 0.040(3) 0.041(3) 0.002(2) 0.013(2) -0.007(2)
C14 0.054(3) 0.054(3) 0.044(3) 0.005(2) 0.017(3) 0.019(3)
C15 0.057(3) 0.049(3) 0.041(3) -0.001(2) 0.015(3) -0.009(3)
C16 0.049(3) 0.061(4) 0.052(3) 0.008(3) 0.023(3) -0.005(3)
C17 0.047(3) 0.057(4) 0.047(3) 0.004(2) 0.015(3) -0.008(2)
C18 0.044(3) 0.048(3) 0.058(3) 0.019(3) 0.019(3) 0.008(2)
C19 0.048(3) 0.042(3) 0.050(3) 0.002(2) 0.013(3) 0.015(2)
C20 0.052(3) 0.028(3) 0.055(3) -0.002(2) 0.020(3) 0.001(2)
C21 0.047(3) 0.046(3) 0.045(3) 0.006(2) 0.008(2) -0.001(2)
C22 0.042(3) 0.039(3) 0.068(4) -0.014(3) 0.013(3) 0.013(2)
C23 0.054(3) 0.041(3) 0.044(3) 0.011(2) 0.008(2) 0.002(2)
C24 0.054(3) 0.045(3) 0.059(4) 0.005(3) 0.017(3) -0.012(3)
C25 0.043(3) 0.037(3) 0.042(3) -0.003(2) 0.009(2) 0.011(2)
C26 0.058(4) 0.053(3) 0.044(3) -0.012(2) 0.015(3) 0.004(3)
C27 0.040(3) 0.046(3) 0.045(3) -0.010(2) 0.017(2) -0.010(2)
C28 0.054(3) 0.040(3) 0.050(3) -0.010(2) 0.027(3) -0.008(2)
C29 0.042(3) 0.038(3) 0.043(3) 0.001(2) 0.019(2) 0.001(2)
C30 0.051(3) 0.032(3) 0.043(3) -0.004(2) 0.023(2) 0.001(2)
C31 0.044(3) 0.043(3) 0.047(3) 0.009(2) 0.022(2) -0.002(2)
C32 0.053(3) 0.043(3) 0.065(4) 0.010(3) 0.032(3) 0.010(2)
C33 0.047(3) 0.055(3) 0.050(3) 0.005(3) 0.010(3) 0.003(3)
C34 0.054(3) 0.046(3) 0.045(3) -0.003(2) 0.022(3) -0.005(2)
C35 0.053(3) 0.036(3) 0.030(2) -0.0038(19) 0.016(2) 0.003(2)
C36 0.046(3) 0.060(4) 0.059(3) 0.020(3) 0.019(3) 0.005(3)
C37 0.048(3) 0.034(3) 0.041(3) 0.002(2) 0.004(2) 0.012(2)
C38 0.043(3) 0.038(3) 0.037(3) -0.001(2) 0.007(2) 0.012(2)
C39 0.045(3) 0.046(3) 0.046(3) -0.002(2) 0.015(2) 0.006(2)
C40 0.043(3) 0.056(3) 0.032(3) 0.012(2) 0.010(2) 0.014(2)
C41 0.057(3) 0.042(3) 0.033(2) 0.012(2) 0.022(2) 0.000(2)
C42 0.048(3) 0.040(3) 0.042(3) -0.002(2) 0.010(2) -0.012(2)
C43 0.043(3) 0.048(3) 0.037(3) -0.007(2) 0.009(2) 0.002(2)
C44 0.053(3) 0.045(3) 0.048(3) -0.013(2) 0.013(3) -0.002(2)
C45 0.053(3) 0.056(3) 0.052(3) -0.017(3) 0.022(3) -0.018(3)
C46 0.049(3) 0.051(3) 0.045(3) -0.009(2) 0.017(3) -0.014(2)
C47 0.058(4) 0.070(4) 0.052(3) -0.024(3) 0.017(3) -0.015(3)
C48 0.056(3) 0.049(3) 0.036(3) 0.005(2) 0.018(2) 0.013(2)
C49 0.056(3) 0.045(3) 0.064(4) -0.023(3) 0.026(3) -0.003(2)
C50 0.058(4) 0.055(4) 0.060(4) -0.012(3) 0.012(3) 0.010(3)
C51 0.050(3) 0.052(4) 0.064(4) -0.001(3) 0.018(3) 0.004(3)
C52 0.058(4) 0.071(4) 0.058(4) 0.009(3) 0.015(3) -0.004(3)
C53 0.079(4) 0.047(3) 0.060(4) -0.008(3) 0.029(3) 0.009(3)
C54 0.053(3) 0.064(4) 0.054(3) 0.003(3) 0.015(3) -0.006(3)
C55 0.058(3) 0.050(3) 0.052(3) -0.018(3) 0.016(3) -0.009(3)
C56 0.054(4) 0.093(5) 0.057(4) 0.000(3) 0.027(3) 0.017(3)
C57 0.072(4) 0.052(3) 0.057(3) -0.018(3) 0.032(3) -0.024(3)
C58 0.051(3) 0.056(4) 0.067(4) -0.009(3) 0.029(3) -0.010(3)
C59 0.042(3) 0.062(4) 0.062(4) -0.025(3) 0.011(3) -0.022(3)
C60 0.054(3) 0.057(4) 0.061(4) -0.014(3) 0.016(3) -0.019(3)
C61 0.050(3) 0.047(3) 0.057(3) 0.009(3) 0.017(3) 0.010(2)
C62 0.051(3) 0.063(4) 0.048(3) -0.009(3) 0.019(3) 0.008(3)
C63 0.048(3) 0.049(3) 0.051(3) 0.002(3) 0.017(3) 0.004(2)
C64 0.042(3) 0.063(4) 0.049(3) -0.013(3) 0.011(3) 0.006(3)
C65 0.049(3) 0.046(3) 0.055(3) 0.005(3) 0.022(3) 0.008(2)
C66 0.045(3) 0.058(3) 0.045(3) 0.013(3) 0.015(2) 0.009(3)
C67 0.052(3) 0.069(4) 0.056(3) 0.015(3) 0.022(3) 0.014(3)
C68 0.042(3) 0.052(3) 0.068(4) 0.018(3) 0.016(3) 0.004(2)
C69 0.055(3) 0.046(3) 0.044(3) 0.011(2) 0.019(3) 0.005(2)
C70 0.046(3) 0.056(3) 0.058(3) 0.015(3) 0.023(3) 0.012(2)
C71 0.045(3) 0.040(3) 0.047(3) -0.008(2) 0.016(2) -0.003(2)
C72 0.057(3) 0.031(3) 0.060(4) 0.005(2) 0.017(3) 0.000(2)
F1 0.0539(19) 0.0537(19) 0.0528(18) 0.0088(14) 0.0119(16) 0.0154(15)
F2 0.0589(19) 0.0482(18) 0.0546(18) 0.0138(15) 0.0115(16) 0.0006(14)
F3 0.060(2) 0.0505(19) 0.0594(19) 0.0180(15) 0.0231(16) 0.0059(15)
F4 0.0483(17) 0.062(2) 0.0413(16) -0.0039(14) 0.0123(14) 0.0239(15)
F5 0.0562(19) 0.059(2) 0.0476(17) 0.0171(14) 0.0216(15) 0.0167(15)
F6 0.057(2) 0.062(2) 0.0588(19) -0.0035(16) 0.0296(16) -0.0118(16)
F7 0.064(2) 0.065(2) 0.064(2) -0.0117(18) 0.0213(19) -0.0122(17)
F8 0.059(2) 0.058(2) 0.065(2) 0.0191(16) 0.0271(17) 0.0154(16)
F9 0.0488(18) 0.0588(19) 0.0525(18) 0.0196(15) 0.0188(15) 0.0049(15)
Ir1 0.04995(12) 0.04216(12) 0.03882(12) -0.00523(8) 0.01622(9) -0.00577(9)
Ir2 0.04850(17) 0.04180(16) 0.04894(17) 0.000 0.01614(14) 0.000
N1 0.053(3) 0.035(2) 0.052(2) 0.0085(19) 0.029(2) 0.0128(19)
N2 0.042(2) 0.045(2) 0.040(2) -0.0065(18) 0.0181(19) -0.0087(18)
N3 0.052(3) 0.038(2) 0.041(2) -0.0013(18) 0.015(2) 0.0000(19)
N4 0.054(3) 0.035(2) 0.046(2) -0.0058(19) 0.019(2) 0.0001(19)
N5 0.043(4) 0.063(4) 0.053(4) 0.000 0.013(3) 0.000
O1 0.048(2) 0.055(2) 0.043(2) 0.0138(16) 0.0144(17) 0.0108(17)
O2 0.047(2) 0.0381(18) 0.0473(19) -0.0052(15) 0.0205(16) 0.0025(15)
O3 0.051(2) 0.048(2) 0.054(2) 0.0026(17) 0.0107(19) 0.0074(17)
O1W 0.048(8) 0.060(10) 0.037(7) 0.005(6) 0.020(7) 0.015(7)
P1 0.0442(7) 0.0423(7) 0.0457(7) 0.0056(6) 0.0177(6) 0.0034(6)
P2 0.0507(8) 0.0366(7) 0.0464(7) 0.0060(6) 0.0210(6) 0.0071(6)
P3 0.0522(8) 0.0464(8) 0.0519(8) -0.0128(6) 0.0164(7) 0.0077(6)

loop_
_atom_type_symbol
_atom_type_description
_atom_type_scat_dispersion_real
_atom_type_scat_dispersion_imag
_atom_type_scat_source
C C 0.0033 0.0016 'International Tables Vol C Tables 4.2.6.8 and 6.1.1.4'
H H 0.0000 0.0000 'International Tables Vol C Tables 4.2.6.8 and 6.1.1.4'
N N 0.0061 0.0033 'International Tables Vol C Tables 4.2.6.8 and 6.1.1.4'
O O 0.0106 0.0060 'International Tables Vol C Tables 4.2.6.8 and 6.1.1.4'
F F 0.0171 0.0103 'International Tables Vol C Tables 4.2.6.8 and 6.1.1.4'
P P 0.1023 0.0942 'International Tables Vol C Tables 4.2.6.8 and 6.1.1.4'
Ir Ir -1.4442 7.9887 'International Tables Vol C Tables 4.2.6.8 and 6.1.1.4'

loop_
_geom_angle_atom_site_label_1
_geom_angle_atom_site_label_2
_geom_angle_atom_site_label_3
_geom_angle
_geom_angle_site_symmetry_1
_geom_angle_site_symmetry_3
C2 C1 C6 120.0(5) . .
C2 C1 P1 118.0(4) . .
C6 C1 P1 121.9(4) . .
C1 C2 C3 120.0(5) . .
C1 C2 H2 120.0 . .
C3 C2 H2 120.0 . .
C2 C3 C4 120.0(6) . .
C2 C3 H3 120.0 . .
C4 C3 H3 120.0 . .
C5 C4 C3 120.0(5) . .
C5 C4 H4 120.0 . .
C3 C4 H4 120.0 . .
C6 C5 C4 120.0(6) . .
C6 C5 H5 120.0 . .
C4 C5 H5 120.0 . .
C5 C6 C1 120.0(6) . .
C5 C6 H6 120.0 . .
C1 C6 H6 120.0 . .
C8 C7 C12 119.3(5) . .
C8 C7 P1 122.1(5) . .
C12 C7 P1 118.5(5) . .
C9 C8 C7 119.8(6) . .
C9 C8 H8 120.1 . .
C7 C8 H8 120.1 . .
C8 C9 C10 120.8(6) . .
C8 C9 H9 119.6 . .
C10 C9 H9 119.6 . .
C11 C10 C9 119.5(6) . .
C11 C10 H10 120.3 . .
C9 C10 H10 120.3 . .
C10 C11 C12 122.2(6) . .
C10 C11 H11 118.9 . .
C12 C11 H11 118.9 . .
C11 C12 C7 118.3(5) . .
C11 C12 H12 120.9 . .
C7 C12 H12 120.9 . .
C14 C13 C18 120.0(5) . .
C14 C13 P2 120.0(4) . .
C18 C13 P2 120.0(4) . .
C15 C14 C13 120.0(5) . .
C15 C14 H14 120.0 . .
C13 C14 H14 120.0 . .
C14 C15 C16 120.0(5) . .
C14 C15 H15 120.0 . .
C16 C15 H15 120.0 . .
C15 C16 C17 120.0(6) . .
C15 C16 H16 120.0 . .
C17 C16 H16 120.0 . .
C18 C17 C16 120.0(6) . .
C18 C17 H17 120.0 . .
C16 C17 H17 120.0 . .
C17 C18 C13 120.0(6) . .
C17 C18 H18 120.0 . .
C13 C18 H18 120.0 . .
C20 C19 C24 119.0(5) . .
C20 C19 P2 120.9(4) . .
C24 C19 P2 120.0(5) . .
C19 C20 C21 120.1(5) . .
C19 C20 H20 119.9 . .
C21 C20 H20 119.9 . .
C22 C21 C20 120.3(5) . .
C22 C21 H21 119.9 . .
C20 C21 H21 119.9 . .
C21 C22 C23 121.5(5) . .
C21 C22 H22 119.3 . .
C23 C22 H22 119.3 . .
C22 C23 C24 118.6(6) . .
C22 C23 H23 120.7 . .
C24 C23 H23 120.7 . .
C19 C24 C23 120.4(6) . .
C19 C24 H24 119.8 . .
C23 C24 H24 119.8 . .
N2 C25 C26 120.2(5) . .
N2 C25 H25 119.9 . .
C26 C25 H25 119.9 . .
C27 C26 C25 120.6(5) . .
C27 C26 H26 119.7 . .
C25 C26 H26 119.7 . .
C26 C27 C28 117.9(5) . .
C26 C27 H27 121.1 . .
C28 C27 H27 121.1 . .
C29 C28 C27 121.6(5) . .
C29 C28 H28 119.2 . .
C27 C28 H28 119.2 . .
C28 C29 N2 119.0(4) . .
C28 C29 C30 129.0(5) . .
N2 C29 C30 112.0(4) . .
C31 C30 C35 121.8(5) . .
C31 C30 C29 121.0(5) . .
C35 C30 C29 117.0(4) . .
C32 C31 C30 117.9(5) . .
C32 C31 H31 121.0 . .
C30 C31 H31 121.0 . .
C33 C32 C31 121.8(5) . .
C33 C32 C36 119.4(6) . .
C31 C32 C36 118.8(5) . .
C32 C33 C34 120.8(5) . .
C32 C33 H33 119.6 . .
C34 C33 H33 119.6 . .
C33 C34 C35 120.7(5) . .
C33 C34 H34 119.6 . .
C35 C34 H34 119.6 . .
C34 C35 C30 116.8(5) . .
C34 C35 Ir1 129.5(4) . .
C30 C35 Ir1 113.6(4) . .
F2 C36 F1 104.2(5) . .
F2 C36 F3 105.8(4) . .
F1 C36 F3 99.6(4) . .
F2 C36 C32 118.8(5) . .
F1 C36 C32 113.9(5) . .
F3 C36 C32 112.5(5) . .
C42 C37 C38 118.7(5) . .
C42 C37 Ir1 113.7(4) . .
C38 C37 Ir1 127.4(4) . .
C39 C38 C37 119.8(5) . .
C39 C38 H38 120.1 . .
C37 C38 H38 120.1 . .
C40 C39 C38 120.3(5) . .
C40 C39 H39 119.8 . .
C38 C39 H39 119.8 . .
C41 C40 C39 120.5(5) . .
C41 C40 C48 122.9(5) . .
C39 C40 C48 116.5(5) . .
C40 C41 C42 120.8(5) . .
C40 C41 H41 119.6 . .
C42 C41 H41 119.6 . .
C37 C42 C43 116.0(5) . .
C37 C42 C41 119.8(5) . .
C43 C42 C41 124.2(5) . .
N3 C43 C44 119.1(5) . .
N3 C43 C42 114.5(4) . .
C44 C43 C42 126.4(5) . .
C45 C44 C43 121.4(6) . .
C45 C44 H44 119.3 . .
C43 C44 H44 119.3 . .
C44 C45 C46 118.7(5) . .
C44 C45 H45 120.7 . .
C46 C45 H45 120.7 . .
C45 C46 C47 119.5(5) . .
C45 C46 H46 120.3 . .
C47 C46 H46 120.3 . .
N3 C47 C46 120.9(6) . .
N3 C47 H47 119.6 . .
C46 C47 H47 119.6 . .
F5 C48 F4 118.9(5) . .
F5 C48 F6 97.8(3) . .
F4 C48 F6 101.4(4) . .
F5 C48 C40 116.7(4) . .
F4 C48 C40 110.2(4) . .
F6 C48 C40 109.4(5) . .
C50 C49 C54 119.0(5) . .
C50 C49 P3 121.8(5) . .
C54 C49 P3 119.1(4) . .
C49 C50 C51 121.9(5) . .
C49 C50 H50 119.1 . .
C51 C50 H50 119.1 . .
C52 C51 C50 120.2(5) . .
C52 C51 H51 119.9 . .
C50 C51 H51 119.9 . .
C51 C52 C53 119.6(6) . .
C51 C52 H52 120.2 . .
C53 C52 H52 120.2 . .
C54 C53 C52 119.9(6) . .
C54 C53 H53 120.0 . .
C52 C53 H53 120.0 . .
C53 C54 C49 119.3(5) . .
C53 C54 H54 120.3 . .
C49 C54 H54 120.3 . .
C60 C55 C56 121.5(6) . .
C60 C55 P3 119.9(5) . .
C56 C55 P3 118.6(5) . .
C57 C56 C55 117.9(7) . .
C57 C56 H56 121.0 . .
C55 C56 H56 121.0 . .
C56 C57 C58 120.2(7) . .
C56 C57 H57 119.9 . .
C58 C57 H57 119.9 . .
C59 C58 C57 122.3(6) . .
C59 C58 H58 118.9 . .
C57 C58 H58 118.9 . .
C58 C59 C60 117.1(7) . .
C58 C59 H59 121.5 . .
C60 C59 H59 121.5 . .
C55 C60 C59 121.0(7) . .
C55 C60 H60 119.5 . .
C59 C60 H60 119.5 . .
N4 C61 C62 117.5(5) . .
N4 C61 H61 121.3 . .
C62 C61 H61 121.3 . .
C63 C62 C61 120.0(6) . .
C63 C62 H62 120.0 . .
C61 C62 H62 120.0 . .
C62 C63 C64 122.5(6) . .
C62 C63 H63 118.7 . .
C64 C63 H63 118.7 . .
C63 C64 C65 118.2(6) . .
C63 C64 H64 120.9 . .
C65 C64 H64 120.9 . .
C66 C65 N4 109.7(5) . .
C66 C65 C64 130.6(6) . .
N4 C65 C64 119.7(5) . .
C65 C66 C71 116.8(5) . .
C65 C66 C67 121.9(6) . .
C71 C66 C67 121.3(5) . .
C66 C67 C68 118.6(6) . .
C66 C67 H67 120.7 . .
C68 C67 H67 120.7 . .
C69 C68 C67 120.5(5) . .
C69 C68 C72 119.6(5) . .
C67 C68 C72 119.7(6) . .
C68 C69 C70 120.1(5) . .
C68 C69 H69 119.9 . .
C70 C69 H69 119.9 . .
C71 C70 C69 118.7(5) . .
C71 C70 H70 120.6 . .
C69 C70 H70 120.6 . .
C66 C71 C70 120.2(5) . .
C66 C71 Ir2 119.9(4) . .
C70 C71 Ir2 119.7(4) . .
F7 C72 F9 105.5(5) . .
F7 C72 F8 107.9(5) . .
F9 C72 F8 96.3(4) . .
F7 C72 C68 112.4(5) . .
F9 C72 C68 116.9(5) . .
F8 C72 C68 116.2(5) . .
C37 Ir1 C35 91.7(2) . .
C37 Ir1 N3 80.32(15) . .
C35 Ir1 N3 95.19(14) . .
C37 Ir1 N2 94.93(15) . .
C35 Ir1 N2 81.60(14) . .
N3 Ir1 N2 174.23(18) . .
C37 Ir1 O1 171.72(15) . .
C35 Ir1 O1 88.34(15) . .
N3 Ir1 O1 91.42(17) . .
N2 Ir1 O1 93.27(16) . .
C37 Ir1 O2 89.80(14) . .
C35 Ir1 O2 175.03(14) . .
N3 Ir1 O2 89.72(15) . .
N2 Ir1 O2 93.56(15) . .
O1 Ir1 O2 90.84(13) . .
O3 Ir2 O3 98.0(2) . 2_655
O3 Ir2 C71 163.8(2) . 2_655
O3 Ir2 C71 84.04(19) 2_655 2_655
O3 Ir2 C71 84.04(19) . .
O3 Ir2 C71 163.8(2) 2_655 .
C71 Ir2 C71 98.5(3) 2_655 .
O3 Ir2 N4 90.99(18) . 2_655
O3 Ir2 N4 97.04(17) 2_655 2_655
C71 Ir2 N4 72.8(2) 2_655 2_655
C71 Ir2 N4 99.0(2) . 2_655
O3 Ir2 N4 97.04(17) . .
O3 Ir2 N4 90.99(18) 2_655 .
C71 Ir2 N4 99.0(2) 2_655 .
C71 Ir2 N4 72.8(2) . .
N4 Ir2 N4 167.8(2) 2_655 .
P1 N1 P2 129.4(3) . .
C25 N2 C29 120.7(3) . .
C25 N2 Ir1 123.7(3) . .
C29 N2 Ir1 115.6(2) . .
C43 N3 C47 120.4(3) . .
C43 N3 Ir1 115.2(3) . .
C47 N3 Ir1 124.4(3) . .
C65 N4 C61 122.1(5) . .
C65 N4 Ir2 120.5(4) . .
C61 N4 Ir2 117.4(4) . .
P3 N5 P3 128.8(5) 2_655 .
P1 O1 Ir1 127.5(2) . .
P2 O2 Ir1 129.0(2) . .
P3 O3 Ir2 128.2(2) . .
H1X O1W H1Y 109.5 . .
O1 P1 N1 118.9(2) . .
O1 P1 C1 106.67(18) . .
N1 P1 C1 109.22(18) . .
O1 P1 C7 109.81(19) . .
N1 P1 C7 107.2(2) . .
C1 P1 C7 104.2(3) . .
O2 P2 N1 118.3(2) . .
O2 P2 C19 107.2(2) . .
N1 P2 C19 109.33(19) . .
O2 P2 C13 109.91(17) . .
N1 P2 C13 107.30(18) . .
C19 P2 C13 103.9(2) . .
N5 P3 C55 116.2(2) . .
N5 P3 O3 113.0(3) . .
C55 P3 O3 103.0(3) . .
N5 P3 C49 111.4(2) . .
C55 P3 C49 99.76(19) . .
O3 P3 C49 112.63(18) . .

loop_
_geom_bond_atom_site_label_1
_geom_bond_atom_site_label_2
_geom_bond_distance
_geom_bond_site_symmetry_2
C1 C2 1.390(8) .
C1 C6 1.390(8) .
C1 P1 1.777(6) .
C2 C3 1.390(8) .
C2 H2 0.9300 .
C3 C4 1.390(9) .
C3 H3 0.9300 .
C4 C5 1.390(9) .
C4 H4 0.9300 .
C5 C6 1.390(8) .
C5 H5 0.9300 .
C6 H6 0.9300 .
C7 C8 1.382(8) .
C7 C12 1.423(8) .
C7 P1 1.779(6) .
C8 C9 1.380(8) .
C8 H8 0.9300 .
C9 C10 1.402(8) .
C9 H9 0.9300 .
C10 C11 1.330(9) .
C10 H10 0.9300 .
C11 C12 1.400(8) .
C11 H11 0.9300 .
C12 H12 0.9300 .
C13 C14 1.390(7) .
C13 C18 1.390(8) .
C13 P2 1.814(5) .
C14 C15 1.390(7) .
C14 H14 0.9300 .
C15 C16 1.390(8) .
C15 H15 0.9300 .
C16 C17 1.390(8) .
C16 H16 0.9300 .
C17 C18 1.390(8) .
C17 H17 0.9300 .
C18 H18 0.9300 .
C19 C20 1.388(8) .
C19 C24 1.414(8) .
C19 P2 1.767(6) .
C20 C21 1.401(7) .
C20 H20 0.9300 .
C21 C22 1.377(8) .
C21 H21 0.9300 .
C22 C23 1.381(8) .
C22 H22 0.9300 .
C23 C24 1.416(8) .
C23 H23 0.9300 .
C24 H24 0.9300 .
C25 N2 1.310(5) .
C25 C26 1.394(7) .
C25 H25 0.9300 .
C26 C27 1.363(8) .
C26 H26 0.9300 .
C27 C28 1.389(8) .
C27 H27 0.9300 .
C28 C29 1.339(7) .
C28 H28 0.9300 .
C29 N2 1.405(5) .
C29 C30 1.467(7) .
C30 C31 1.393(7) .
C30 C35 1.416(7) .
C31 C32 1.374(8) .
C31 H31 0.9300 .
C32 C33 1.358(8) .
C32 C36 1.466(8) .
C33 C34 1.372(8) .
C33 H33 0.9300 .
C34 C35 1.403(7) .
C34 H34 0.9300 .
C35 Ir1 1.998(5) .
C36 F2 1.270(7) .
C36 F1 1.296(6) .
C36 F3 1.346(6) .
C37 C42 1.387(7) .
C37 C38 1.417(8) .
C37 Ir1 1.990(6) .
C38 C39 1.400(8) .
C38 H38 0.9300 .
C39 C40 1.396(7) .
C39 H39 0.9300 .
C40 C41 1.333(8) .
C40 C48 1.487(8) .
C41 C42 1.435(8) .
C41 H41 0.9300 .
C42 C43 1.433(7) .
C43 N3 1.333(5) .
C43 C44 1.399(7) .
C44 C45 1.353(8) .
C44 H44 0.9300 .
C45 C46 1.363(8) .
C45 H45 0.9300 .
C46 C47 1.389(8) .
C46 H46 0.9300 .
C47 N3 1.348(6) .
C47 H47 0.9300 .
C48 F5 1.267(5) .
C48 F4 1.281(5) .
C48 F6 1.355(6) .
C49 C50 1.374(8) .
C49 C54 1.409(6) .
C49 P3 1.830(6) .
C50 C51 1.374(6) .
C50 H50 0.9300 .
C51 C52 1.353(9) .
C51 H51 0.9300 .
C52 C53 1.429(9) .
C52 H52 0.9300 .
C53 C54 1.378(9) .
C53 H53 0.9300 .
C54 H54 0.9300 .
C55 C60 1.371(9) .
C55 C56 1.411(9) .
C55 P3 1.807(7) .
C56 C57 1.390(8) .
C56 H56 0.9300 .
C57 C58 1.394(9) .
C57 H57 0.9300 .
C58 C59 1.390(9) .
C58 H58 0.9300 .
C59 C60 1.414(9) .
C59 H59 0.9300 .
C60 H60 0.9300 .
C61 N4 1.405(7) .
C61 C62 1.426(8) .
C61 H61 0.9300 .
C62 C63 1.350(8) .
C62 H62 0.9300 .
C63 C64 1.389(8) .
C63 H63 0.9300 .
C64 C65 1.417(8) .
C64 H64 0.9300 .
C65 C66 1.344(8) .
C65 N4 1.362(7) .
C66 C71 1.381(8) .
C66 C67 1.390(8) .
C67 C68 1.413(8) .
C67 H67 0.9300 .
C68 C69 1.384(8) .
C68 C72 1.475(8) .
C69 C70 1.413(8) .
C69 H69 0.9300 .
C70 C71 1.404(8) .
C70 H70 0.9300 .
C71 Ir2 1.989(6) .
C72 F7 1.250(7) .
C72 F9 1.286(6) .
C72 F8 1.374(6) .
Ir1 N3 2.037(4) .
Ir1 N2 2.039(4) .
Ir1 O1 2.169(4) .
Ir1 O2 2.183(4) .
Ir2 O3 1.868(4) .
Ir2 O3 1.868(4) 2_655
Ir2 C71 1.989(6) 2_655
Ir2 N4 2.100(5) 2_655
Ir2 N4 2.100(5) .
N1 P1 1.577(4) .
N1 P2 1.577(4) .
N5 P3 1.569(4) 2_655
N5 P3 1.569(4) .
O1 P1 1.529(4) .
O2 P2 1.511(4) .
O3 P3 1.817(4) .
O1W H1X 0.8499 .
O1W H1Y 0.8501 .

loop_
_geom_torsion_atom_site_label_1
_geom_torsion_atom_site_label_2
_geom_torsion_atom_site_label_3
_geom_torsion_atom_site_label_4
_geom_torsion
_geom_torsion_site_symmetry_1
_geom_torsion_site_symmetry_4
C6 C1 C2 C3 0.0(8) . .
P1 C1 C2 C3 178.2(4) . .
C1 C2 C3 C4 0.0(9) . .
C2 C3 C4 C5 0.0(9) . .
C3 C4 C5 C6 0.0(9) . .
C4 C5 C6 C1 0.0(9) . .
C2 C1 C6 C5 0.0(9) . .
P1 C1 C6 C5 -178.1(4) . .
C12 C7 C8 C9 2.5(9) . .
P1 C7 C8 C9 180.0(4) . .
C7 C8 C9 C10 0.1(8) . .
C8 C9 C10 C11 -2.5(9) . .
C9 C10 C11 C12 2.4(9) . .
C10 C11 C12 C7 0.2(9) . .
C8 C7 C12 C11 -2.6(8) . .
P1 C7 C12 C11 179.8(4) . .
C18 C13 C14 C15 0.0(9) . .
P2 C13 C14 C15 179.5(4) . .
C13 C14 C15 C16 0.0(9) . .
C14 C15 C16 C17 0.0(9) . .
C15 C16 C17 C18 0.0(9) . .
C16 C17 C18 C13 0.0(9) . .
C14 C13 C18 C17 0.0(8) . .
P2 C13 C18 C17 -179.5(4) . .
C24 C19 C20 C21 3.8(8) . .
P2 C19 C20 C21 -178.8(4) . .
C19 C20 C21 C22 -4.5(8) . .
C20 C21 C22 C23 3.5(8) . .
C21 C22 C23 C24 -1.7(8) . .
C20 C19 C24 C23 -2.1(8) . .
P2 C19 C24 C23 -179.5(4) . .
C22 C23 C24 C19 1.0(8) . .
N2 C25 C26 C27 -0.5(8) . .
C25 C26 C27 C28 0.8(9) . .
C26 C27 C28 C29 -0.4(8) . .
C27 C28 C29 N2 -0.3(8) . .
C27 C28 C29 C30 -179.8(5) . .
C28 C29 C30 C31 1.4(9) . .
N2 C29 C30 C31 -178.1(4) . .
C28 C29 C30 C35 177.9(6) . .
N2 C29 C30 C35 -1.6(6) . .
C35 C30 C31 C32 2.6(8) . .
C29 C30 C31 C32 178.9(5) . .
C30 C31 C32 C33 -4.4(8) . .
C30 C31 C32 C36 174.7(5) . .
C31 C32 C33 C34 3.2(9) . .
C36 C32 C33 C34 -175.9(6) . .
C32 C33 C34 C35 0.0(9) . .
C33 C34 C35 C30 -1.7(8) . .
C33 C34 C35 Ir1 178.1(4) . .
C31 C30 C35 C34 0.4(8) . .
C29 C30 C35 C34 -176.0(5) . .
C31 C30 C35 Ir1 -179.5(4) . .
C29 C30 C35 Ir1 4.1(6) . .
C33 C32 C36 F2 177.9(5) . .
C31 C32 C36 F2 -1.2(8) . .
C33 C32 C36 F1 -58.7(8) . .
C31 C32 C36 F1 122.2(6) . .
C33 C32 C36 F3 53.7(7) . .
C31 C32 C36 F3 -125.4(5) . .
C42 C37 C38 C39 -1.5(7) . .
Ir1 C37 C38 C39 173.7(4) . .
C37 C38 C39 C40 0.6(8) . .
C38 C39 C40 C41 1.1(8) . .
C38 C39 C40 C48 -176.1(5) . .
C39 C40 C41 C42 -1.9(8) . .
C48 C40 C41 C42 175.2(5) . .
C38 C37 C42 C43 -178.1(5) . .
Ir1 C37 C42 C43 6.1(6) . .
C38 C37 C42 C41 0.8(7) . .
Ir1 C37 C42 C41 -175.1(4) . .
C40 C41 C42 C37 0.9(8) . .
C40 C41 C42 C43 179.6(5) . .
C37 C42 C43 N3 -6.5(7) . .
C41 C42 C43 N3 174.7(4) . .
C37 C42 C43 C44 174.9(5) . .
C41 C42 C43 C44 -3.9(9) . .
N3 C43 C44 C45 -3.4(8) . .
C42 C43 C44 C45 175.2(6) . .
C43 C44 C45 C46 3.9(9) . .
C44 C45 C46 C47 -2.4(9) . .
C45 C46 C47 N3 0.4(9) . .
C41 C40 C48 F5 -72.2(7) . .
C39 C40 C48 F5 104.9(5) . .
C41 C40 C48 F4 148.2(5) . .
C39 C40 C48 F4 -34.7(6) . .
C41 C40 C48 F6 37.6(7) . .
C39 C40 C48 F6 -145.3(4) . .
C54 C49 C50 C51 -0.3(9) . .
P3 C49 C50 C51 179.9(4) . .
C49 C50 C51 C52 1.0(7) . .
C50 C51 C52 C53 -1.4(10) . .
C51 C52 C53 C54 1.2(10) . .
C52 C53 C54 C49 -0.5(9) . .
C50 C49 C54 C53 0.1(7) . .
P3 C49 C54 C53 179.9(5) . .
C60 C55 C56 C57 0.2(9) . .
P3 C55 C56 C57 -179.3(5) . .
C55 C56 C57 C58 0.4(9) . .
C56 C57 C58 C59 -0.4(9) . .
C57 C58 C59 C60 -0.2(8) . .
C56 C55 C60 C59 -0.8(9) . .
P3 C55 C60 C59 178.7(4) . .
C58 C59 C60 C55 0.8(8) . .
N4 C61 C62 C63 0.4(8) . .
C61 C62 C63 C64 0.1(9) . .
C62 C63 C64 C65 -1.2(9) . .
C63 C64 C65 C66 -177.2(6) . .
C63 C64 C65 N4 1.7(8) . .
N4 C65 C66 C71 5.4(8) . .
C64 C65 C66 C71 -175.6(6) . .
N4 C65 C66 C67 -175.6(6) . .
C64 C65 C66 C67 3.4(11) . .
C65 C66 C67 C68 -173.8(6) . .
C71 C66 C67 C68 5.2(10) . .
C66 C67 C68 C69 -3.4(10) . .
C66 C67 C68 C72 171.2(6) . .
C67 C68 C69 C70 -2.9(9) . .
C72 C68 C69 C70 -177.5(6) . .
C68 C69 C70 C71 7.4(9) . .
C65 C66 C71 C70 178.4(6) . .
C67 C66 C71 C70 -0.6(9) . .
C65 C66 C71 Ir2 -6.8(8) . .
C67 C66 C71 Ir2 174.2(5) . .
C69 C70 C71 C66 -5.7(9) . .
C69 C70 C71 Ir2 179.5(4) . .
C69 C68 C72 F7 -95.4(7) . .
C67 C68 C72 F7 90.0(7) . .
C69 C68 C72 F9 142.4(6) . .
C67 C68 C72 F9 -32.2(9) . .
C69 C68 C72 F8 29.6(8) . .
C67 C68 C72 F8 -145.0(6) . .
C42 C37 Ir1 C35 91.9(4) . .
C38 C37 Ir1 C35 -83.5(5) . .
C42 C37 Ir1 N3 -3.1(4) . .
C38 C37 Ir1 N3 -178.5(5) . .
C42 C37 Ir1 N2 173.6(4) . .
C38 C37 Ir1 N2 -1.8(5) . .
C42 C37 Ir1 O1 1.6(13) . .
C38 C37 Ir1 O1 -173.8(7) . .
C42 C37 Ir1 O2 -92.9(4) . .
C38 C37 Ir1 O2 91.8(4) . .
C34 C35 Ir1 C37 -88.9(5) . .
C30 C35 Ir1 C37 91.0(4) . .
C34 C35 Ir1 N3 -8.4(5) . .
C30 C35 Ir1 N3 171.4(4) . .
C34 C35 Ir1 N2 176.4(5) . .
C30 C35 Ir1 N2 -3.8(4) . .
C34 C35 Ir1 O1 82.8(5) . .
C30 C35 Ir1 O1 -97.3(4) . .
C34 C35 Ir1 O2 163.4(14) . .
C30 C35 Ir1 O2 -17(2) . .
C66 C71 Ir2 O3 -95.3(5) . .
C70 C71 Ir2 O3 79.5(5) . .
C66 C71 Ir2 O3 2.8(10) . 2_655
C70 C71 Ir2 O3 177.6(5) . 2_655
C66 C71 Ir2 C71 100.9(5) . 2_655
C70 C71 Ir2 C71 -84.3(5) . 2_655
C66 C71 Ir2 N4 174.7(4) . 2_655
C70 C71 Ir2 N4 -10.6(5) . 2_655
C66 C71 Ir2 N4 4.0(4) . .
C70 C71 Ir2 N4 178.8(5) . .
C26 C25 N2 C29 -0.3(6) . .
C26 C25 N2 Ir1 -178.3(4) . .
C28 C29 N2 C25 0.6(6) . .
C30 C29 N2 C25 -179.8(4) . .
C28 C29 N2 Ir1 178.9(4) . .
C30 C29 N2 Ir1 -1.6(4) . .
C37 Ir1 N2 C25 90.1(3) . .
C35 Ir1 N2 C25 -178.9(3) . .
N3 Ir1 N2 C25 124.5(17) . .
O1 Ir1 N2 C25 -91.0(3) . .
O2 Ir1 N2 C25 0.0(3) . .
C37 Ir1 N2 C29 -88.0(3) . .
C35 Ir1 N2 C29 3.0(3) . .
N3 Ir1 N2 C29 -53.6(19) . .
O1 Ir1 N2 C29 90.8(3) . .
O2 Ir1 N2 C29 -178.1(3) . .
C44 C43 N3 C47 1.2(7) . .
C42 C43 N3 C47 -177.5(5) . .
C44 C43 N3 Ir1 -177.5(4) . .
C42 C43 N3 Ir1 3.8(5) . .
C46 C47 N3 C43 0.3(8) . .
C46 C47 N3 Ir1 178.9(4) . .
C37 Ir1 N3 C43 -0.4(3) . .
C35 Ir1 N3 C43 -91.3(3) . .
N2 Ir1 N3 C43 -35.3(19) . .
O1 Ir1 N3 C43 -179.7(3) . .
O2 Ir1 N3 C43 89.4(3) . .
C37 Ir1 N3 C47 -179.1(4) . .
C35 Ir1 N3 C47 90.1(4) . .
N2 Ir1 N3 C47 146.1(16) . .
O1 Ir1 N3 C47 1.6(4) . .
O2 Ir1 N3 C47 -89.2(4) . .
C66 C65 N4 C61 178.0(5) . .
C64 C65 N4 C61 -1.2(8) . .
C66 C65 N4 Ir2 -2.2(7) . .
C64 C65 N4 Ir2 178.7(4) . .
C62 C61 N4 C65 0.1(8) . .
C62 C61 N4 Ir2 -179.8(4) . .
O3 Ir2 N4 C65 80.6(4) . .
O3 Ir2 N4 C65 178.7(4) 2_655 .
C71 Ir2 N4 C65 -97.1(4) 2_655 .
C71 Ir2 N4 C65 -0.9(4) . .
N4 Ir2 N4 C65 -50.1(4) 2_655 .
O3 Ir2 N4 C61 -99.6(4) . .
O3 Ir2 N4 C61 -1.4(4) 2_655 .
C71 Ir2 N4 C61 82.7(4) 2_655 .
C71 Ir2 N4 C61 178.9(4) . .
N4 Ir2 N4 C61 129.8(4) 2_655 .
C37 Ir1 O1 P1 -113.3(10) . .
C35 Ir1 O1 P1 156.2(3) . .
N3 Ir1 O1 P1 -108.6(3) . .
N2 Ir1 O1 P1 74.7(3) . .
O2 Ir1 O1 P1 -18.9(3) . .
C37 Ir1 O2 P2 167.5(2) . .
C35 Ir1 O2 P2 -84.7(18) . .
N3 Ir1 O2 P2 87.2(3) . .
N2 Ir1 O2 P2 -97.5(3) . .
O1 Ir1 O2 P2 -4.2(3) . .
O3 Ir2 O3 P3 -16.10(18) 2_655 .
C71 Ir2 O3 P3 -112.2(6) 2_655 .
C71 Ir2 O3 P3 147.7(3) . .
N4 Ir2 O3 P3 -113.4(3) 2_655 .
N4 Ir2 O3 P3 75.9(3) . .
Ir1 O1 P1 N1 24.5(4) . .
Ir1 O1 P1 C1 -99.4(3) . .
Ir1 O1 P1 C7 148.3(2) . .
P2 N1 P1 O1 -4.0(5) . .
P2 N1 P1 C1 118.6(3) . .
P2 N1 P1 C7 -129.2(3) . .
C2 C1 P1 O1 -19.8(5) . .
C6 C1 P1 O1 158.3(4) . .
C2 C1 P1 N1 -149.5(4) . .
C6 C1 P1 N1 28.7(5) . .
C2 C1 P1 C7 96.3(5) . .
C6 C1 P1 C7 -85.6(5) . .
C8 C7 P1 O1 44.1(6) . .
C12 C7 P1 O1 -138.4(4) . .
C8 C7 P1 N1 174.5(5) . .
C12 C7 P1 N1 -8.0(5) . .
C8 C7 P1 C1 -69.8(6) . .
C12 C7 P1 C1 107.7(5) . .
Ir1 O2 P2 N1 20.4(4) . .
Ir1 O2 P2 C19 -103.7(2) . .
Ir1 O2 P2 C13 144.02(19) . .
P1 N1 P2 O2 -18.5(5) . .
P1 N1 P2 C19 104.6(4) . .
P1 N1 P2 C13 -143.4(3) . .
C20 C19 P2 O2 168.2(4) . .
C24 C19 P2 O2 -14.4(5) . .
C20 C19 P2 N1 38.9(5) . .
C24 C19 P2 N1 -143.7(4) . .
C20 C19 P2 C13 -75.4(5) . .
C24 C19 P2 C13 102.0(5) . .
C14 C13 P2 O2 -127.6(4) . .
C18 C13 P2 O2 51.9(5) . .
C14 C13 P2 N1 2.2(5) . .
C18 C13 P2 N1 -178.3(4) . .
C14 C13 P2 C19 117.9(5) . .
C18 C13 P2 C19 -62.6(5) . .
P3 N5 P3 C55 105.1(3) 2_655 .
P3 N5 P3 O3 -13.64(16) 2_655 .
P3 N5 P3 C49 -141.63(19) 2_655 .
C60 C55 P3 N5 -139.8(5) . .
C56 C55 P3 N5 39.7(6) . .
C60 C55 P3 O3 -15.7(5) . .
C56 C55 P3 O3 163.8(5) . .
C60 C55 P3 C49 100.4(5) . .
C56 C55 P3 C49 -80.1(5) . .
Ir2 O3 P3 N5 32.2(4) . .
Ir2 O3 P3 C55 -93.9(3) . .
Ir2 O3 P3 C49 159.5(2) . .
C50 C49 P3 N5 143.4(5) . .
C54 C49 P3 N5 -36.4(4) . .
C50 C49 P3 C55 -93.3(5) . .
C54 C49 P3 C55 86.9(4) . .
C50 C49 P3 O3 15.2(6) . .
C54 C49 P3 O3 -164.5(3) . .
